data_2204060
loop_
_publ_author_name
'Fujihara, Takashi'
'Kobayashi, Atsuo'
'Iwai, Miho'
'Nagasawa, Akira'

_publ_section_title
;
 <i>cis</i>-Bis(2,2'-bipyridine-4,4'-dicarboxylic
 acid-\k^2^<i>N</i>,<i>N</i>')dichlororuthenium(II) monohydrate
;
_journal_issue 8
_journal_name_full 'Acta Crystallographica Section E'
_journal_page_first m1172
_journal_page_last m1174
_journal_paper_doi 10.1107/S1600536804017507
_journal_volume 60
_journal_year 2004
_chemical_formula_iupac '[Ru Cl2 (C12 H8 N2 O4)2], H2 O'
_chemical_formula_moiety 'C24 H16 Cl2 N4 O8 Ru, H2 O'
_chemical_formula_sum 'C24 H18 Cl2 N4 O9 Ru'
_chemical_formula_weight 678.39
_chemical_name_systematic
;cis-Bis(2,2'-bipyridine-4,4'-dicarboxylic
 acid\-\k^2^N,N')dichlororuthenium(II)
monohydrate
;
_space_group_IT_number 14
_symmetry_cell_setting monoclinic
_symmetry_space_group_name_Hall '-P 2yn'
_symmetry_space_group_name_H-M 'P 1 21/n 1'
_atom_sites_solution_hydrogens geom
_atom_sites_solution_primary direct
_atom_sites_solution_secondary difmap
_cell_angle_alpha 90.00
_cell_angle_beta 106.9990(10)
_cell_angle_gamma 90.00
_cell_formula_units_Z 4
_cell_length_a 12.2172(7)
_cell_length_b 11.0152(7)
_cell_length_c 19.5064(12)
_cell_measurement_reflns_used 5415
_cell_measurement_temperature 173(2)
_cell_measurement_theta_max 27.89
_cell_measurement_theta_min 2.31
_cell_volume 2510.4(3)
_computing_cell_refinement 'SAINT-W2K/NT (Bruker, 2003)'
_computing_data_collection 'SMART-W2K/NT (Bruker, 2003)'
_computing_data_reduction SAINT-W2K/NT
_computing_molecular_graphics 'Ortep-3 for Windows (Farrugia, 1997)'
_computing_publication_material SHELXTL-NT
_computing_structure_refinement SHELXTL-NT
_computing_structure_solution 'SHELXTL-NT (Bruker, 2003)'
_diffrn_ambient_temperature 173(2)
_diffrn_detector_area_resol_mean 8.366
_diffrn_measured_fraction_theta_full 0.998
_diffrn_measured_fraction_theta_max 0.998
_diffrn_measurement_device_type 'Bruker SMART APEX CCD area-detector'
_diffrn_measurement_method '\f and \w'
_diffrn_radiation_monochromator graphite
_diffrn_radiation_source 'fine-focus sealed tube'
_diffrn_radiation_type MoK\a
_diffrn_radiation_wavelength 0.71073
_diffrn_reflns_av_R_equivalents 0.0207
_diffrn_reflns_av_sigmaI/netI 0.0230
_diffrn_reflns_limit_h_max 15
_diffrn_reflns_limit_h_min -16
_diffrn_reflns_limit_k_max 14
_diffrn_reflns_limit_k_min -14
_diffrn_reflns_limit_l_max 25
_diffrn_reflns_limit_l_min -19
_diffrn_reflns_number 17958
_diffrn_reflns_theta_full 27.89
_diffrn_reflns_theta_max 27.89
_diffrn_reflns_theta_min 1.77
_diffrn_standards_decay_% 0
_diffrn_standards_interval_time 600
_diffrn_standards_number 398
_exptl_absorpt_coefficient_mu 0.901
_exptl_absorpt_correction_T_max 0.8334
_exptl_absorpt_correction_T_min 0.7995
_exptl_absorpt_correction_type multi-scan
_exptl_absorpt_process_details '(SADABS; Scheldrick, 1996)'
_exptl_crystal_colour black
_exptl_crystal_density_diffrn 1.795
_exptl_crystal_density_meas ?
_exptl_crystal_density_method .
_exptl_crystal_description plate
_exptl_crystal_F_000 1360
_exptl_crystal_size_max 0.26
_exptl_crystal_size_mid 0.23
_exptl_crystal_size_min 0.21
_refine_diff_density_max 0.681
_refine_diff_density_min -0.429
_refine_ls_extinction_method none
_refine_ls_goodness_of_fit_ref 1.052
_refine_ls_hydrogen_treatment constr
_refine_ls_matrix_type full
_refine_ls_number_parameters 387
_refine_ls_number_reflns 5983
_refine_ls_number_restraints 0
_refine_ls_restrained_S_all 1.052
_refine_ls_R_factor_all 0.0287
_refine_ls_R_factor_gt 0.0260
_refine_ls_shift/su_max 0.001
_refine_ls_shift/su_mean 0.000
_refine_ls_structure_factor_coef Fsqd
_refine_ls_weighting_details 'calc w=1/[\s^2^(Fo^2^)+(0.0407P)^2^+1.3308P] where P=(Fo^2^+2Fc^2^)/3'
_refine_ls_weighting_scheme calc
_refine_ls_wR_factor_gt 0.0710
_refine_ls_wR_factor_ref 0.0732
_reflns_number_gt 5466
_reflns_number_total 5983
_reflns_threshold_expression I>2\s(I)
_cod_data_source_file lh6249.cif
_cod_data_source_block I
_cod_depositor_comments
;
The following automatic conversions were performed:
'_symmetry_cell_setting' value 'Monoclinic' changed to 'monoclinic'
according to '/home/saulius/struct/CIF-dictionaries/cif_core.dic'
dictionary named 'cif_core.dic' version 2.4.1 from 2010-06-29.

Automatic conversion script
Id: cif_fix_enum 1527 2010-12-29 10:47:43Z saulius 

The following automatic conversions were performed:

'_symmetry_cell_setting' value 'Monoclinic' changed to 'monoclinic'
according to /home/saulius/struct/CIF-dictionaries/cif_core.dic
dictionary named 'cif_core.dic' version 2.4.1 from 2010-06-29.

Automatic conversion script
Id: cif_fix_values 1715 2011-07-08 13:25:40Z adriana 
;
_cod_original_sg_symbol_H-M 'P 21/n'
_cod_database_code 2204060
_cod_database_fobs_code 2204060

loop_
_symmetry_equiv_pos_as_xyz
'x, y, z'
'-x+1/2, y+1/2, -z+1/2'
'-x, -y, -z'
'x-1/2, -y-1/2, z-1/2'

loop_
_atom_site_label
_atom_site_fract_x
_atom_site_fract_y
_atom_site_fract_z
_atom_site_U_iso_or_equiv
_atom_site_adp_type
_atom_site_calc_flag
_atom_site_refinement_flags
_atom_site_occupancy
_atom_site_disorder_assembly
_atom_site_disorder_group
_atom_site_type_symbol
Ru1 0.411752(11) 0.412693(12) 0.233999(7) 0.01680(6) Uani d . 1 . . Ru
Cl1 0.33489(4) 0.56866(4) 0.14632(2) 0.02382(9) Uani d . 1 . . Cl
Cl2 0.49439(4) 0.57685(4) 0.31602(2) 0.02208(9) Uani d . 1 . . Cl
N1 0.47078(12) 0.29585(13) 0.31534(7) 0.0192(3) Uani d . 1 . . N
N2 0.27878(12) 0.41250(12) 0.27763(8) 0.0182(3) Uani d . 1 . . N
N3 0.35091(12) 0.28330(12) 0.15838(7) 0.0176(3) Uani d . 1 . . N
N4 0.54696(12) 0.39383(13) 0.19329(8) 0.0198(3) Uani d . 1 . . N
C1 0.57049(15) 0.23567(16) 0.32862(9) 0.0241(3) Uani d . 1 . . C
C2 0.61569(15) 0.16976(16) 0.39020(9) 0.0239(3) Uani d . 1 . . C
C3 0.55563(14) 0.16486(15) 0.44117(9) 0.0204(3) Uani d . 1 . . C
C4 0.45128(14) 0.22490(15) 0.42732(9) 0.0209(3) Uani d . 1 . . C
C5 0.41002(14) 0.28988(15) 0.36398(9) 0.0189(3) Uani d . 1 . . C
C6 0.29984(14) 0.35426(14) 0.34188(8) 0.0183(3) Uani d . 1 . . C
C7 0.22075(14) 0.35352(15) 0.38039(9) 0.0202(3) Uani d . 1 . . C
C8 0.11605(15) 0.41078(15) 0.35153(9) 0.0207(3) Uani d . 1 . . C
C9 0.09364(14) 0.46723(16) 0.28498(10) 0.0232(3) Uani d . 1 . . C
C10 0.17668(15) 0.46692(16) 0.24993(9) 0.0222(3) Uani d . 1 . . C
C11 0.60507(15) 0.09795(15) 0.50950(9) 0.0205(3) Uani d . 1 . . C
C12 0.03060(16) 0.40952(16) 0.39293(10) 0.0255(4) Uani d . 1 . . C
C13 0.24909(14) 0.22645(15) 0.14544(9) 0.0199(3) Uani d . 1 . . C
C14 0.20595(14) 0.15249(15) 0.08656(9) 0.0203(3) Uani d . 1 . . C
C15 0.26901(14) 0.13625(15) 0.03800(9) 0.0199(3) Uani d . 1 . . C
C16 0.37642(14) 0.19000(15) 0.05262(9) 0.0212(3) Uani d . 1 . . C
C17 0.41588(14) 0.26176(15) 0.11328(9) 0.0192(3) Uani d . 1 . . C
C18 0.52974(14) 0.31851(15) 0.13568(9) 0.0203(3) Uani d . 1 . . C
C19 0.61579(15) 0.29394(16) 0.10433(9) 0.0229(3) Uani d . 1 . . C
C20 0.72256(14) 0.34668(16) 0.13298(9) 0.0228(3) Uani d . 1 . . C
C21 0.74029(16) 0.42238(17) 0.19254(10) 0.0274(4) Uani d . 1 . . C
C22 0.65110(16) 0.44446(18) 0.22072(10) 0.0263(4) Uani d . 1 . . C
C23 0.22296(15) 0.06469(16) -0.02942(10) 0.0219(3) Uani d . 1 . . C
C24 0.81493(15) 0.32232(16) 0.09881(9) 0.0233(3) Uani d . 1 . . C
O1 0.70141(11) 0.04331(13) 0.51116(7) 0.0285(3) Uani d . 1 . . O
O2 0.56231(11) 0.09528(11) 0.55848(7) 0.0253(3) Uani d . 1 . . O
O3 -0.06527(12) 0.46813(17) 0.36008(8) 0.0406(4) Uani d . 1 . . O
O4 0.04845(13) 0.36221(18) 0.45021(9) 0.0482(4) Uani d . 1 . . O
O5 0.12117(11) 0.01857(13) -0.03576(7) 0.0281(3) Uani d . 1 . . O
O6 0.27282(12) 0.05265(15) -0.07417(8) 0.0354(3) Uani d . 1 . . O
O7 0.91114(11) 0.38004(13) 0.13156(7) 0.0276(3) Uani d . 1 . . O
O8 0.80164(11) 0.25868(13) 0.04662(7) 0.0319(3) Uani d . 1 . . O
H1 0.6114 0.2388 0.2940 0.029 Uiso calc R 1 . . H
H2 0.6865 0.1283 0.3980 0.029 Uiso calc R 1 . . H
H4 0.4086 0.2215 0.4609 0.025 Uiso calc R 1 . . H
H7 0.2379 0.3145 0.4257 0.024 Uiso calc R 1 . . H
H9 0.0220 0.5055 0.2640 0.028 Uiso calc R 1 . . H
H10 0.1614 0.5064 0.2048 0.027 Uiso calc R 1 . . H
H13 0.2054 0.2377 0.1780 0.024 Uiso calc R 1 . . H
H14 0.1342 0.1131 0.0792 0.024 Uiso calc R 1 . . H
H16 0.4223 0.1777 0.0214 0.025 Uiso calc R 1 . . H
H19 0.6018 0.2418 0.0639 0.028 Uiso calc R 1 . . H
H21 0.8131 0.4584 0.2135 0.033 Uiso calc R 1 . . H
H22 0.6634 0.4971 0.2608 0.032 Uiso calc R 1 . . H
H51 0.732(2) 0.007(2) 0.5529(15) 0.053(8) Uiso d . 1 . . H
H52 -0.114(2) 0.460(3) 0.3843(14) 0.052(8) Uiso d . 1 . . H
H53 0.098(2) -0.018(2) -0.0756(13) 0.039(7) Uiso d . 1 . . H
H54 0.957(2) 0.378(2) 0.1070(13) 0.039(7) Uiso d . 1 . . H
O10A 0.5347(4) 0.5949(3) 0.0574(2) 0.0933(16) Uani d P 0.710(5) A 1 O
O10B 0.6317(11) 0.7128(7) 0.1944(5) 0.120(5) Uani d P 0.290(5) A 2 O

loop_
_atom_site_aniso_label
_atom_site_aniso_U_11
_atom_site_aniso_U_22
_atom_site_aniso_U_33
_atom_site_aniso_U_12
_atom_site_aniso_U_13
_atom_site_aniso_U_23
Ru1 0.01690(8) 0.01976(8) 0.01514(8) 0.00012(4) 0.00689(6) 0.00008(4)
Cl1 0.0273(2) 0.02253(19) 0.0197(2) -0.00075(15) 0.00396(16) 0.00264(14)
Cl2 0.0228(2) 0.0242(2) 0.01894(19) 0.00024(14) 0.00568(16) -0.00272(14)
N1 0.0196(6) 0.0234(7) 0.0162(6) -0.0006(5) 0.0075(5) 0.0000(5)
N2 0.0186(7) 0.0200(7) 0.0171(7) -0.0009(5) 0.0066(5) -0.0010(5)
N3 0.0177(6) 0.0191(6) 0.0174(6) 0.0013(5) 0.0074(5) 0.0023(5)
N4 0.0200(7) 0.0241(7) 0.0169(7) -0.0012(5) 0.0080(6) -0.0013(5)
C1 0.0241(8) 0.0282(9) 0.0238(8) 0.0033(7) 0.0129(7) 0.0012(7)
C2 0.0219(8) 0.0253(8) 0.0262(9) 0.0046(6) 0.0096(7) 0.0019(7)
C3 0.0205(8) 0.0207(8) 0.0202(8) -0.0002(6) 0.0063(6) 0.0003(6)
C4 0.0209(8) 0.0232(8) 0.0203(8) -0.0013(6) 0.0087(6) 0.0006(6)
C5 0.0190(7) 0.0201(7) 0.0190(7) -0.0016(6) 0.0081(6) -0.0015(6)
C6 0.0193(7) 0.0183(7) 0.0178(7) -0.0008(6) 0.0060(6) -0.0005(6)
C7 0.0222(8) 0.0206(8) 0.0186(7) -0.0005(6) 0.0072(6) 0.0008(6)
C8 0.0191(8) 0.0226(8) 0.0218(8) -0.0016(6) 0.0083(7) -0.0010(6)
C9 0.0179(8) 0.0275(9) 0.0240(8) 0.0022(6) 0.0057(6) 0.0013(7)
C10 0.0230(8) 0.0250(8) 0.0190(8) 0.0020(7) 0.0068(6) 0.0023(6)
C11 0.0183(8) 0.0204(8) 0.0226(8) -0.0017(6) 0.0058(6) -0.0001(6)
C12 0.0220(8) 0.0304(9) 0.0264(9) -0.0001(7) 0.0105(7) 0.0008(7)
C13 0.0192(7) 0.0226(8) 0.0205(8) 0.0002(6) 0.0097(6) 0.0021(6)
C14 0.0192(7) 0.0202(8) 0.0220(8) -0.0013(6) 0.0070(6) 0.0013(6)
C15 0.0197(8) 0.0204(8) 0.0204(8) -0.0005(6) 0.0071(6) -0.0006(6)
C16 0.0198(8) 0.0246(8) 0.0210(8) -0.0008(6) 0.0090(6) -0.0013(6)
C17 0.0166(7) 0.0225(8) 0.0204(8) 0.0006(6) 0.0082(6) 0.0006(6)
C18 0.0198(8) 0.0240(8) 0.0178(7) -0.0029(6) 0.0064(6) -0.0017(6)
C19 0.0228(8) 0.0276(8) 0.0203(8) -0.0028(7) 0.0093(7) -0.0050(7)
C20 0.0208(8) 0.0287(9) 0.0208(8) -0.0019(7) 0.0092(7) -0.0010(7)
C21 0.0216(9) 0.0377(10) 0.0244(9) -0.0078(7) 0.0090(7) -0.0073(7)
C22 0.0252(9) 0.0336(9) 0.0217(8) -0.0073(7) 0.0094(7) -0.0083(7)
C23 0.0186(8) 0.0238(8) 0.0232(8) -0.0009(6) 0.0061(7) -0.0016(6)
C24 0.0222(8) 0.0275(8) 0.0219(8) -0.0015(7) 0.0094(7) 0.0003(7)
O1 0.0249(7) 0.0382(7) 0.0238(6) 0.0111(6) 0.0091(5) 0.0075(6)
O2 0.0223(6) 0.0317(7) 0.0236(6) 0.0016(5) 0.0096(5) 0.0033(5)
O3 0.0227(7) 0.0685(11) 0.0357(8) 0.0135(7) 0.0163(6) 0.0170(8)
O4 0.0355(8) 0.0784(12) 0.0388(9) 0.0213(8) 0.0237(7) 0.0291(9)
O5 0.0231(6) 0.0363(7) 0.0268(7) -0.0101(5) 0.0105(5) -0.0099(6)
O6 0.0250(7) 0.0558(9) 0.0300(7) -0.0125(6) 0.0151(6) -0.0163(7)
O7 0.0203(6) 0.0384(7) 0.0271(7) -0.0053(5) 0.0117(5) -0.0072(6)
O8 0.0274(7) 0.0422(8) 0.0302(7) -0.0072(6) 0.0150(6) -0.0121(6)
O10A 0.147(4) 0.072(2) 0.076(2) 0.035(2) 0.056(3) 0.0312(17)
O10B 0.183(12) 0.046(5) 0.100(7) -0.016(6) -0.007(7) 0.016(5)

loop_
_atom_type_symbol
_atom_type_description
_atom_type_scat_dispersion_real
_atom_type_scat_dispersion_imag
_atom_type_scat_source
C C 0.0033 0.0016 'International Tables Vol C Tables 4.2.6.8 and 6.1.1.4'
H H 0.0000 0.0000 'International Tables Vol C Tables 4.2.6.8 and 6.1.1.4'
N N 0.0061 0.0033 'International Tables Vol C Tables 4.2.6.8 and 6.1.1.4'
O O 0.0106 0.0060 'International Tables Vol C Tables 4.2.6.8 and 6.1.1.4'
Cl Cl 0.1484 0.1585 'International Tables Vol C Tables 4.2.6.8 and 6.1.1.4'
Ru Ru -1.2594 0.8363 'International Tables Vol C Tables 4.2.6.8 and 6.1.1.4'

loop_
_geom_angle_atom_site_label_1
_geom_angle_atom_site_label_2
_geom_angle_atom_site_label_3
_geom_angle
_geom_angle_publ_flag
C22 N4 C18 118.64(15) no
C22 N4 Ru1 125.48(12) no
C18 N4 Ru1 115.80(11) no
C13 N3 C17 118.44(14) no
C13 N3 Ru1 125.72(11) no
C17 N3 Ru1 115.56(11) no
C10 N2 C6 118.82(14) no
C10 N2 Ru1 126.06(12) no
C6 N2 Ru1 115.09(11) no
C1 N1 C5 119.23(14) no
C1 N1 Ru1 124.39(11) no
C5 N1 Ru1 115.93(11) no
C24 O7 H54 111.0(17) no
C23 O5 H53 109.1(16) no
C12 O3 H52 109.8(18) no
C11 O1 H51 111.2(17) no
N3 C13 C14 122.44(15) no
N3 C13 H13 118.8 no
C14 C13 H13 118.8 no
O2 C11 O1 123.86(16) yes
O2 C11 C3 124.10(16) no
O1 C11 C3 112.03(15) no
C1 C2 C3 118.79(16) no
C1 C2 H2 120.6 no
C3 C2 H2 120.6 no
C7 C8 C9 119.16(16) no
C7 C8 C12 118.86(15) no
C9 C8 C12 121.98(16) no
C22 C21 C20 119.31(17) no
C22 C21 H21 120.3 no
C20 C21 H21 120.3 no
C13 C14 C15 119.19(15) no
C13 C14 H14 120.4 no
C15 C14 H14 120.4 no
C17 C16 C15 119.29(15) no
C17 C16 H16 120.4 no
C15 C16 H16 120.4 no
O6 C23 O5 123.49(17) yes
O6 C23 C15 123.61(16) no
O5 C23 C15 112.88(15) no
N2 C10 C9 122.10(16) no
N2 C10 H10 118.9 no
C9 C10 H10 118.9 no
N1 C1 C2 122.63(16) no
N1 C1 H1 118.7 no
C2 C1 H1 118.7 no
N2 C6 C7 121.76(15) no
N2 C6 C5 114.02(14) no
C7 C6 C5 124.17(15) no
C6 C7 C8 118.87(15) no
C6 C7 H7 120.6 no
C8 C7 H7 120.6 no
N3 C17 C16 121.70(15) no
N3 C17 C18 114.33(14) no
C16 C17 C18 123.96(14) no
C16 C15 C14 118.75(15) no
C16 C15 C23 119.65(15) no
C14 C15 C23 121.60(15) no
C4 C3 C2 119.02(15) no
C4 C3 C11 121.23(15) no
C2 C3 C11 119.73(15) no
O4 C12 O3 123.94(18) yes
O4 C12 C8 122.97(17) no
O3 C12 C8 113.08(16) no
N4 C18 C19 121.84(15) no
N4 C18 C17 114.11(14) no
C19 C18 C17 123.96(15) no
N1 C5 C4 120.86(15) no
N1 C5 C6 114.19(14) no
C4 C5 C6 124.93(14) no
O8 C24 O7 124.54(16) yes
O8 C24 C20 123.22(16) no
O7 C24 C20 112.23(15) no
N4 C22 C21 122.22(16) no
N4 C22 H22 118.9 no
C21 C22 H22 118.9 no
C5 C4 C3 119.44(15) no
C5 C4 H4 120.3 no
C3 C4 H4 120.3 no
C20 C19 C18 118.99(15) no
C20 C19 H19 120.5 no
C18 C19 H19 120.5 no
C10 C9 C8 119.24(16) no
C10 C9 H9 120.4 no
C8 C9 H9 120.4 no
C19 C20 C21 118.99(16) no
C19 C20 C24 119.29(15) no
C21 C20 C24 121.72(16) no
N1 Ru1 N3 95.44(6) no
N1 Ru1 N4 95.60(6) no
N3 Ru1 N4 79.16(6) yes
N1 Ru1 N2 79.37(6) yes
N3 Ru1 N2 97.77(5) no
N4 Ru1 N2 173.90(6) yes
N1 Ru1 Cl1 173.21(4) yes
N3 Ru1 Cl1 90.05(4) no
N4 Ru1 Cl1 89.33(4) no
N2 Ru1 Cl1 95.97(4) no
N1 Ru1 Cl2 88.43(4) no
N3 Ru1 Cl2 174.04(4) yes
N4 Ru1 Cl2 95.98(4) no
N2 Ru1 Cl2 87.39(4) no
Cl1 Ru1 Cl2 86.420(16) yes

loop_
_geom_bond_atom_site_label_1
_geom_bond_atom_site_label_2
_geom_bond_distance
_geom_bond_publ_flag
Cl2 Ru1 2.4299(4) yes
Cl1 Ru1 2.4123(4) yes
N1 Ru1 2.0063(14) yes
N2 Ru1 2.0426(14) yes
N3 Ru1 2.0295(14) yes
N4 Ru1 2.0419(14) yes
O1 C11 1.314(2) no
O2 C11 1.216(2) no
O3 C12 1.327(2) no
O4 C12 1.194(2) no
O5 C23 1.315(2) no
O6 C23 1.209(2) no
O7 C24 1.325(2) no
O8 C24 1.207(2) no
N4 C22 1.348(2) no
N4 C18 1.363(2) no
N3 C13 1.349(2) no
N3 C17 1.367(2) no
N2 C10 1.347(2) no
N2 C6 1.364(2) no
N1 C1 1.344(2) no
N1 C5 1.366(2) no
O7 H54 0.84(3) no
O5 H53 0.85(3) no
O3 H52 0.87(3) no
O1 H51 0.89(3) no
C13 C14 1.381(2) no
C13 H13 0.9500 no
C11 C3 1.488(2) no
C2 C1 1.374(2) no
C2 C3 1.399(2) no
C2 H2 0.9500 no
C8 C7 1.389(2) no
C8 C9 1.393(2) no
C8 C12 1.495(2) no
C21 C22 1.378(3) no
C21 C20 1.394(2) no
C21 H21 0.9500 no
C14 C15 1.396(2) no
C14 H14 0.9500 no
C16 C17 1.387(2) no
C16 C15 1.391(2) no
C16 H16 0.9500 no
C23 C15 1.495(2) no
C10 C9 1.379(2) no
C10 H10 0.9500 no
C1 H1 0.9500 no
C6 C7 1.387(2) no
C6 C5 1.470(2) no
C7 H7 0.9500 no
C17 C18 1.470(2) no
C3 C4 1.391(2) no
C18 C19 1.389(2) no
C5 C4 1.389(2) no
C24 C20 1.493(2) no
C22 H22 0.9500 no
C4 H4 0.9500 no
C19 C20 1.387(2) no
C19 H19 0.9500 no
C9 H9 0.9500 no

loop_
_geom_hbond_atom_site_label_D
_geom_hbond_atom_site_label_H
_geom_hbond_atom_site_label_A
_geom_hbond_site_symmetry_A
_geom_hbond_distance_DH
_geom_hbond_distance_HA
_geom_hbond_distance_DA
_geom_hbond_angle_DHA
_geom_hbond_publ_flag
O3 H52 O6 4_566 0.87(3) 1.80(3) 2.6634(19) 174(3) yes
O1 H51 Cl1 4_666 0.89(3) 2.06(3) 2.9355(14) 168(2) yes
O7 H54 O2 4_665 0.84(3) 1.83(3) 2.6564(18) 168(3) yes
O5 H53 Cl2 4_565 0.85(3) 2.22(3) 3.0404(14) 164(2) yes

loop_
_geom_torsion_atom_site_label_1
_geom_torsion_atom_site_label_2
_geom_torsion_atom_site_label_3
_geom_torsion_atom_site_label_4
_geom_torsion
_geom_torsion_publ_flag
C17 N3 C13 C14 -3.3(2) no
Ru1 N3 C13 C14 170.29(12) no
N3 C13 C14 C15 -0.6(3) no
C6 N2 C10 C9 1.1(2) no
Ru1 N2 C10 C9 -176.67(13) no
C5 N1 C1 C2 -1.4(3) no
Ru1 N1 C1 C2 170.63(14) no
C3 C2 C1 N1 0.1(3) no
C10 N2 C6 C7 -2.4(2) no
Ru1 N2 C6 C7 175.58(12) no
C10 N2 C6 C5 175.25(14) no
Ru1 N2 C6 C5 -6.78(17) no
N2 C6 C7 C8 1.9(2) no
C5 C6 C7 C8 -175.50(15) no
C9 C8 C7 C6 -0.1(2) no
C12 C8 C7 C6 179.75(15) no
C13 N3 C17 C16 4.3(2) no
Ru1 N3 C17 C16 -169.91(13) no
C13 N3 C17 C18 -174.45(14) no
Ru1 N3 C17 C18 11.32(18) no
C15 C16 C17 N3 -1.4(3) no
C15 C16 C17 C18 177.20(16) no
C17 C16 C15 C14 -2.5(2) no
C17 C16 C15 C23 176.48(15) no
C13 C14 C15 C16 3.5(2) no
C13 C14 C15 C23 -175.47(15) no
O6 C23 C15 C16 -2.0(3) no
O5 C23 C15 C16 179.51(16) no
O6 C23 C15 C14 176.89(18) no
O5 C23 C15 C14 -1.6(2) no
C1 C2 C3 C4 1.2(3) no
C1 C2 C3 C11 -177.67(16) no
O2 C11 C3 C4 -3.5(3) no
O1 C11 C3 C4 177.37(16) no
O2 C11 C3 C2 175.29(17) no
O1 C11 C3 C2 -3.8(2) no
C7 C8 C12 O4 0.6(3) no
C9 C8 C12 O4 -179.6(2) no
C7 C8 C12 O3 179.37(16) no
C9 C8 C12 O3 -0.8(2) no
C22 N4 C18 C19 -0.7(3) no
Ru1 N4 C18 C19 -177.60(13) no
C22 N4 C18 C17 175.97(15) no
Ru1 N4 C18 C17 -0.90(19) no
N3 C17 C18 N4 -6.8(2) no
C16 C17 C18 N4 174.50(16) no
N3 C17 C18 C19 169.85(16) no
C16 C17 C18 C19 -8.9(3) no
C1 N1 C5 C4 1.5(2) no
Ru1 N1 C5 C4 -171.22(12) no
C1 N1 C5 C6 -177.08(15) no
Ru1 N1 C5 C6 10.24(18) no
N2 C6 C5 N1 -2.1(2) no
C7 C6 C5 N1 175.47(15) no
N2 C6 C5 C4 179.42(15) no
C7 C6 C5 C4 -3.0(3) no
C18 N4 C22 C21 -0.1(3) no
Ru1 N4 C22 C21 176.43(15) no
C20 C21 C22 N4 1.0(3) no
N1 C5 C4 C3 -0.2(2) no
C6 C5 C4 C3 178.14(15) no
C2 C3 C4 C5 -1.1(3) no
C11 C3 C4 C5 177.75(15) no
N4 C18 C19 C20 0.7(3) no
C17 C18 C19 C20 -175.70(16) no
N2 C10 C9 C8 0.7(3) no
C7 C8 C9 C10 -1.2(3) no
C12 C8 C9 C10 178.99(16) no
C18 C19 C20 C21 0.2(3) no
C18 C19 C20 C24 -178.99(16) no
C22 C21 C20 C19 -1.0(3) no
C22 C21 C20 C24 178.18(18) no
O8 C24 C20 C19 0.3(3) no
O7 C24 C20 C19 179.19(16) no
O8 C24 C20 C21 -178.88(18) no
O7 C24 C20 C21 0.0(2) no
C1 N1 Ru1 N3 80.10(14) no
C5 N1 Ru1 N3 -107.65(12) no
C1 N1 Ru1 N4 0.50(15) no
C5 N1 Ru1 N4 172.75(12) no
C1 N1 Ru1 N2 177.01(15) no
C5 N1 Ru1 N2 -10.74(11) no
C1 N1 Ru1 Cl2 -95.35(14) no
C5 N1 Ru1 Cl2 76.90(11) no
C13 N3 Ru1 N1 82.42(14) no
C17 N3 Ru1 N1 -103.82(12) no
C13 N3 Ru1 N4 177.10(14) no
C17 N3 Ru1 N4 -9.14(11) no
C13 N3 Ru1 N2 2.44(14) no
C17 N3 Ru1 N2 176.20(11) no
C13 N3 Ru1 Cl1 -93.59(13) no
C17 N3 Ru1 Cl1 80.16(11) no
C22 N4 Ru1 N1 -76.85(15) no
C18 N4 Ru1 N1 99.78(12) no
C22 N4 Ru1 N3 -171.34(16) no
C18 N4 Ru1 N3 5.29(12) no
C22 N4 Ru1 Cl1 98.48(15) no
C18 N4 Ru1 Cl1 -84.89(12) no
C22 N4 Ru1 Cl2 12.15(15) no
C18 N4 Ru1 Cl2 -171.22(11) no
C10 N2 Ru1 N1 -172.74(14) no
C6 N2 Ru1 N1 9.47(11) no
C10 N2 Ru1 N3 -78.62(14) no
C6 N2 Ru1 N3 103.59(11) no
C10 N2 Ru1 Cl1 12.25(14) no
C6 N2 Ru1 Cl1 -165.54(11) no
C10 N2 Ru1 Cl2 98.38(13) no
C6 N2 Ru1 Cl2 -79.42(11) no
